data_7102594
loop_
_publ_author_name
'Yamaguchi, Tadatsugu'
'Fujita, Yuji'
'Irie, Masahiro'

_publ_section_title
;
 Photochromism of a novel 6pi conjugate system having a
 bis(2,3'-benzothienyl) unit.
;
_journal_issue 8
_journal_name_full 'Chemical communications (Cambridge, England)'
_journal_page_first 1010
_journal_page_last 1011
_journal_paper_doi 10.1039/b401207k
_journal_year 2004
_chemical_formula_sum 'C23 H14 F6 O S2'
_chemical_formula_weight 484.46
_chemical_name_common 3b
_chemical_name_systematic
;
?
;
_space_group_IT_number 88
_symmetry_cell_setting tetragonal
_symmetry_space_group_name_Hall '-I 4ad'
_symmetry_space_group_name_H-M 'I 41/a :2'
_atom_sites_solution_hydrogens geom
_atom_sites_solution_primary direct
_atom_sites_solution_secondary difmap
_audit_creation_method SHELXL-97
_cell_angle_alpha 90.00
_cell_angle_beta 90.00
_cell_angle_gamma 90.00
_cell_formula_units_Z 16
_cell_length_a 25.580(6)
_cell_length_b 25.580(6)
_cell_length_c 12.455(4)
_cell_measurement_temperature 546(2)
_cell_volume 8150(4)
_computing_cell_refinement 'Bruker SMART'
_computing_data_collection 'Bruker SMART'
_computing_data_reduction 'Bruker SHELXTL'
_computing_molecular_graphics 'Bruker SHELXTL'
_computing_publication_material 'Bruker SHELXTL'
_computing_structure_refinement 'SHELXL-97 (Sheldrick, 1997)'
_computing_structure_solution 'SHELXS-97 (Sheldrick, 1990)'
_diffrn_ambient_temperature 293(2)
_diffrn_measured_fraction_theta_full 0.998
_diffrn_measured_fraction_theta_max 0.998
_diffrn_measurement_device_type 'CCD area detector'
_diffrn_measurement_method 'phi and omega scans'
_diffrn_radiation_monochromator graphite
_diffrn_radiation_source 'fine-focus sealed tube'
_diffrn_radiation_type MoK\a
_diffrn_radiation_wavelength 0.71073
_diffrn_reflns_av_R_equivalents 0.1594
_diffrn_reflns_av_sigmaI/netI 0.0834
_diffrn_reflns_limit_h_max 28
_diffrn_reflns_limit_h_min -28
_diffrn_reflns_limit_k_max 25
_diffrn_reflns_limit_k_min -28
_diffrn_reflns_limit_l_max 13
_diffrn_reflns_limit_l_min -12
_diffrn_reflns_number 17851
_diffrn_reflns_theta_full 23.36
_diffrn_reflns_theta_max 23.36
_diffrn_reflns_theta_min 1.59
_exptl_absorpt_coefficient_mu 0.330
_exptl_absorpt_correction_type none
_exptl_crystal_colour red
_exptl_crystal_density_diffrn 1.579
_exptl_crystal_density_method 'not measured'
_exptl_crystal_description block
_exptl_crystal_F_000 3936
_exptl_crystal_size_max 0.2
_exptl_crystal_size_mid 0.15
_exptl_crystal_size_min 0.15
_refine_diff_density_max 0.275
_refine_diff_density_min -0.205
_refine_diff_density_rms 0.055
_refine_ls_extinction_method none
_refine_ls_goodness_of_fit_ref 1.047
_refine_ls_hydrogen_treatment mixed
_refine_ls_matrix_type full
_refine_ls_number_parameters 291
_refine_ls_number_reflns 2959
_refine_ls_number_restraints 0
_refine_ls_restrained_S_all 1.047
_refine_ls_R_factor_all 0.1221
_refine_ls_R_factor_gt 0.0499
_refine_ls_shift/su_max 0.000
_refine_ls_shift/su_mean 0.000
_refine_ls_structure_factor_coef Fsqd
_refine_ls_weighting_details 'calc w=1/[\s^2^(Fo^2^)+(0.0521P)^2^+14.2515P] where P=(Fo^2^+2Fc^2^)/3'
_refine_ls_weighting_scheme calc
_refine_ls_wR_factor_gt 0.1206
_refine_ls_wR_factor_ref 0.1657
_reflns_number_gt 1567
_reflns_number_total 2959
_reflns_threshold_expression >2sigma(I)
_cod_data_source_file b401207k.txt
_cod_data_source_block yaome1
_cod_depositor_comments
;
The following automatic conversions were performed:
'_symmetry_cell_setting' value 'Tetragonal' changed to 'tetragonal'
according to '/home/saulius/struct/CIF-dictionaries/cif_core.dic'
dictionary named 'cif_core.dic' version 2.4.1 from 2010-06-29.

Automatic conversion script
Id: cif_fix_enum 1527 2010-12-29 10:47:43Z saulius 
;
_cod_original_sg_symbol_H-M I41/a
_cod_database_code 7102594

loop_
_symmetry_equiv_pos_as_xyz
'x, y, z'
'-x+1/2, -y, z+1/2'
'-y+3/4, x+1/4, z+1/4'
'y+3/4, -x+3/4, z+3/4'
'x+1/2, y+1/2, z+1/2'
'-x+1, -y+1/2, z+1'
'-y+5/4, x+3/4, z+3/4'
'y+5/4, -x+5/4, z+5/4'
'-x, -y, -z'
'x-1/2, y, -z-1/2'
'y-3/4, -x-1/4, -z-1/4'
'-y-3/4, x-3/4, -z-3/4'
'-x+1/2, -y+1/2, -z+1/2'
'x, y+1/2, -z'
'y-1/4, -x+1/4, -z+1/4'
'-y-1/4, x-1/4, -z-1/4'

loop_
_atom_site_label
_atom_site_type_symbol
_atom_site_fract_x
_atom_site_fract_y
_atom_site_fract_z
_atom_site_U_iso_or_equiv
_atom_site_adp_type
_atom_site_occupancy
_atom_site_symmetry_multiplicity
_atom_site_calc_flag
_atom_site_refinement_flags
S1 S 0.48255(6) 0.81536(6) 0.76857(13) 0.0833(5) Uani 1 1 d .
S2 S 0.47179(6) 0.95262(6) 1.10331(11) 0.0805(5) Uani 1 1 d .
O1 O 0.39035(13) 0.79814(13) 0.9113(3) 0.0719(9) Uani 1 1 d .
F1 F 0.35363(13) 0.79280(15) 0.7192(3) 0.1119(12) Uani 1 1 d .
C22 C 0.38863(18) 0.8482(2) 0.8593(4) 0.0631(13) Uani 1 1 d .
F6 F 0.27812(14) 0.92462(16) 0.8884(3) 0.1187(14) Uani 1 1 d .
C10 C 0.4454(2) 0.91799(19) 0.9931(4) 0.0618(13) Uani 1 1 d .
C21 C 0.3466(2) 0.8368(3) 0.7753(5) 0.0855(18) Uani 1 1 d .
F2 F 0.34313(13) 0.87614(17) 0.7033(3) 0.1166(13) Uani 1 1 d .
C11 C 0.38845(19) 0.92130(19) 0.9930(4) 0.0624(13) Uani 1 1 d .
F5 F 0.28057(12) 0.86793(15) 1.0163(3) 0.1119(13) Uani 1 1 d .
C7 C 0.47227(19) 0.89025(19) 0.9209(4) 0.0618(13) Uani 1 1 d .
C12 C 0.3698(2) 0.95895(19) 1.0746(4) 0.0657(14) Uani 1 1 d .
F4 F 0.25418(13) 0.84792(17) 0.7724(3) 0.1358(16) Uani 1 1 d .
C8 C 0.44274(18) 0.86834(18) 0.8228(4) 0.0628(13) Uani 1 1 d .
C6 C 0.5273(2) 0.8779(2) 0.9138(4) 0.0703(14) Uani 1 1 d .
F3 F 0.28507(13) 0.79137(17) 0.8838(3) 0.1147(13) Uani 1 1 d .
C19 C 0.3034(2) 0.8807(2) 0.9211(5) 0.0814(16) Uani 1 1 d .
C13 C 0.4106(2) 0.9769(2) 1.1382(4) 0.0720(15) Uani 1 1 d .
C18 C 0.36138(18) 0.88822(19) 0.9297(4) 0.0609(13) Uani 1 1 d .
C4 C 0.6186(3) 0.8812(3) 0.9547(6) 0.105(2) Uani 1 1 d .
H4 H 0.6462 0.8950 0.9943 0.126 Uiso 1 1 calc R
C16 C 0.3105(3) 1.0123(2) 1.1767(5) 0.0945(19) Uani 1 1 d .
H16 H 0.2769 1.0244 1.1899 0.113 Uiso 1 1 calc R
C17 C 0.3194(2) 0.9779(2) 1.0933(4) 0.0808(16) Uani 1 1 d .
H17 H 0.2919 0.9673 1.0497 0.097 Uiso 1 1 calc R
C5 C 0.5690(2) 0.8985(2) 0.9725(5) 0.0823(17) Uani 1 1 d .
H5 H 0.5629 0.9241 1.0239 0.099 Uiso 1 1 calc R
C2 C 0.5884(3) 0.8216(2) 0.8167(6) 0.0953(19) Uani 1 1 d .
H2 H 0.5952 0.7961 0.7654 0.114 Uiso 1 1 calc R
C9 C 0.4413(2) 0.9132(2) 0.7401(4) 0.0836(16) Uani 1 1 d .
H9A H 0.4279 0.9004 0.6731 0.125 Uiso 1 1 calc R
H9B H 0.4760 0.9266 0.7295 0.125 Uiso 1 1 calc R
H9C H 0.4191 0.9407 0.7661 0.125 Uiso 1 1 calc R
C14 C 0.4009(3) 1.0114(2) 1.2245(4) 0.0886(19) Uani 1 1 d .
H14 H 0.4278 1.0221 1.2697 0.106 Uiso 1 1 calc R
C23 C 0.4178(2) 0.7921(2) 1.0105(4) 0.0799(16) Uani 1 1 d .
H23A H 0.4547 0.7940 0.9976 0.120 Uiso 1 1 calc R
H23B H 0.4094 0.7588 1.0415 0.120 Uiso 1 1 calc R
H23C H 0.4077 0.8195 1.0590 0.120 Uiso 1 1 calc R
C3 C 0.6283(3) 0.8432(3) 0.8780(7) 0.106(2) Uani 1 1 d .
H3 H 0.6624 0.8318 0.8672 0.128 Uiso 1 1 calc R
C15 C 0.3509(3) 1.0285(2) 1.2397(5) 0.099(2) Uani 1 1 d .
H15 H 0.3442 1.0520 1.2949 0.118 Uiso 1 1 calc R
C1 C 0.5378(2) 0.8396(2) 0.8349(5) 0.0781(16) Uani 1 1 d .
C20 C 0.2946(2) 0.8376(3) 0.8370(5) 0.097(2) Uani 1 1 d .

loop_
_atom_site_aniso_label
_atom_site_aniso_U_11
_atom_site_aniso_U_22
_atom_site_aniso_U_33
_atom_site_aniso_U_23
_atom_site_aniso_U_13
_atom_site_aniso_U_12
S1 0.0769(10) 0.0877(10) 0.0854(11) -0.0033(8) 0.0080(8) 0.0132(8)
S2 0.0913(11) 0.0920(11) 0.0582(9) 0.0051(8) -0.0171(8) -0.0269(8)
O1 0.078(2) 0.074(2) 0.063(2) -0.0055(19) -0.0042(19) -0.0075(18)
F1 0.103(2) 0.150(3) 0.083(2) -0.063(2) -0.0217(19) 0.017(2)
C22 0.061(3) 0.078(4) 0.049(3) -0.009(3) -0.010(3) 0.005(3)
F6 0.095(2) 0.143(3) 0.119(3) -0.048(2) -0.041(2) 0.046(2)
C10 0.067(3) 0.068(3) 0.051(3) 0.009(3) -0.009(3) -0.009(3)
C21 0.087(4) 0.112(5) 0.058(4) -0.028(4) -0.021(3) 0.018(4)
F2 0.108(3) 0.177(4) 0.065(2) 0.003(2) -0.0353(19) 0.024(2)
C11 0.074(4) 0.065(3) 0.049(3) 0.005(3) -0.013(3) -0.002(3)
F5 0.079(2) 0.161(3) 0.096(3) -0.047(2) 0.017(2) -0.031(2)
C7 0.063(3) 0.066(3) 0.057(3) 0.017(3) -0.009(3) -0.005(3)
C12 0.083(4) 0.068(3) 0.046(3) 0.004(3) -0.004(3) -0.008(3)
F4 0.082(2) 0.202(4) 0.124(3) -0.070(3) -0.049(2) 0.027(2)
C8 0.065(3) 0.073(3) 0.051(3) 0.007(3) -0.004(3) 0.007(3)
C6 0.061(4) 0.084(4) 0.066(4) 0.026(3) -0.003(3) -0.003(3)
F3 0.084(2) 0.134(3) 0.127(3) -0.042(3) 0.003(2) -0.024(2)
C19 0.066(4) 0.105(5) 0.073(4) -0.025(4) -0.010(3) 0.015(3)
C13 0.093(4) 0.072(3) 0.051(3) 0.008(3) -0.001(3) -0.018(3)
C18 0.059(3) 0.072(3) 0.052(3) -0.002(3) -0.010(2) 0.003(3)
C4 0.064(5) 0.142(7) 0.111(6) 0.049(5) -0.012(4) -0.007(4)
C16 0.116(5) 0.101(5) 0.067(4) -0.019(4) 0.008(4) -0.001(4)
C17 0.097(5) 0.087(4) 0.058(4) -0.012(3) -0.004(3) 0.005(3)
C5 0.075(4) 0.102(4) 0.070(4) 0.033(3) -0.010(3) -0.012(3)
C2 0.078(4) 0.098(5) 0.109(5) 0.035(4) 0.015(4) 0.008(4)
C9 0.108(4) 0.092(4) 0.050(3) 0.018(3) 0.001(3) 0.011(3)
C14 0.136(6) 0.081(4) 0.049(4) -0.006(3) -0.008(4) -0.031(4)
C23 0.098(4) 0.082(4) 0.060(4) 0.011(3) -0.009(3) -0.012(3)
C3 0.061(4) 0.123(6) 0.134(7) 0.059(5) 0.014(5) 0.013(4)
C15 0.147(7) 0.093(5) 0.056(4) -0.010(3) 0.014(5) -0.007(5)
C1 0.057(4) 0.093(4) 0.084(4) 0.035(4) 0.003(3) 0.006(3)
C20 0.069(4) 0.135(6) 0.085(5) -0.034(5) -0.020(4) -0.002(4)

loop_
_atom_type_symbol
_atom_type_description
_atom_type_scat_dispersion_real
_atom_type_scat_dispersion_imag
_atom_type_scat_source
C C 0.0033 0.0016 'International Tables Vol C Tables 4.2.6.8 and 6.1.1.4'
H H 0.0000 0.0000 'International Tables Vol C Tables 4.2.6.8 and 6.1.1.4'
O O 0.0106 0.0060 'International Tables Vol C Tables 4.2.6.8 and 6.1.1.4'
F F 0.0171 0.0103 'International Tables Vol C Tables 4.2.6.8 and 6.1.1.4'
S S 0.1246 0.1234 'International Tables Vol C Tables 4.2.6.8 and 6.1.1.4'

loop_
_geom_angle_atom_site_label_1
_geom_angle_atom_site_label_2
_geom_angle_atom_site_label_3
_geom_angle
C13 S2 C10 91.7(3)
C1 S1 C8 90.7(3)
C23 O1 C22 120.1(4)
O1 C22 C18 110.8(4)
O1 C22 C21 99.2(4)
C18 C22 C21 101.6(4)
O1 C22 C8 113.8(4)
C18 C22 C8 110.8(4)
C21 C22 C8 119.5(4)
C7 C10 C11 123.0(4)
C7 C10 S2 126.3(4)
C11 C10 S2 110.7(4)
F1 C21 F2 106.8(5)
F1 C21 C22 115.1(5)
F2 C21 C22 111.0(5)
F1 C21 C20 112.9(5)
F2 C21 C20 105.3(5)
C22 C21 C20 105.3(5)
C18 C11 C10 118.5(5)
C18 C11 C12 130.2(5)
C10 C11 C12 111.1(4)
C10 C7 C6 131.2(5)
C10 C7 C8 118.3(4)
C6 C7 C8 110.4(5)
C13 C12 C17 119.0(5)
C13 C12 C11 111.4(5)
C17 C12 C11 129.7(5)
C7 C8 C9 105.7(4)
C7 C8 C22 109.1(4)
C9 C8 C22 115.0(4)
C7 C8 S1 106.8(3)
C9 C8 S1 108.6(3)
C22 C8 S1 111.1(3)
C5 C6 C1 118.6(5)
C5 C6 C7 129.1(6)
C1 C6 C7 112.4(5)
F6 C19 F5 104.8(5)
F6 C19 C18 112.6(5)
F5 C19 C18 113.1(5)
F6 C19 C20 108.6(5)
F5 C19 C20 111.1(5)
C18 C19 C20 106.6(5)
C12 C13 C14 120.5(6)
C12 C13 S2 114.6(4)
C14 C13 S2 124.9(5)
C11 C18 C19 129.1(5)
C11 C18 C22 121.7(4)
C19 C18 C22 109.0(4)
C5 C4 C3 120.4(7)
C15 C16 C17 120.2(6)
C16 C17 C12 119.9(6)
C4 C5 C6 120.4(6)
C3 C2 C1 117.5(7)
C15 C14 C13 118.1(6)
C4 C3 C2 121.8(6)
C16 C15 C14 122.2(6)
C2 C1 C6 121.4(6)
C2 C1 S1 123.8(6)
C6 C1 S1 114.8(4)
F4 C20 F3 107.2(6)
F4 C20 C19 112.4(6)
F3 C20 C19 111.2(6)
F4 C20 C21 111.9(6)
F3 C20 C21 111.3(6)
C19 C20 C21 103.0(5)

loop_
_geom_bond_atom_site_label_1
_geom_bond_atom_site_label_2
_geom_bond_distance
S1 C1 1.752(6)
S1 C8 1.825(5)
S2 C13 1.738(6)
S2 C10 1.768(5)
O1 C23 1.430(6)
O1 C22 1.435(6)
F1 C21 1.336(6)
C22 C18 1.518(6)
C22 C21 1.527(7)
C22 C8 1.546(7)
F6 C19 1.359(6)
C10 C7 1.337(7)
C10 C11 1.458(7)
C21 F2 1.351(7)
C21 C20 1.537(8)
C11 C18 1.349(6)
C11 C12 1.479(7)
F5 C19 1.361(7)
C7 C6 1.445(7)
C7 C8 1.542(7)
C12 C13 1.389(7)
C12 C17 1.397(7)
F4 C20 1.336(7)
C8 C9 1.543(6)
C6 C5 1.397(7)
C6 C1 1.413(8)
F3 C20 1.341(8)
C19 C18 1.500(7)
C19 C20 1.537(8)
C13 C14 1.412(7)
C4 C5 1.361(8)
C4 C3 1.387(9)
C16 C15 1.362(8)
C16 C17 1.380(7)
C2 C3 1.387(9)
C2 C1 1.392(7)
C14 C15 1.365(8)
